data_4515768
loop_
_publ_author_name
'Ren, Zhi'
'Sunderland, Travis L.'
'Tortoreto, Cecilia'
'Yang, Tzuhsiung'
'Berry, John F.'
'Musaev, Djamaladdin G.'
'Davies, Huw M. L.'

_publ_section_title
;
 Comparison of Reactivity and Enantioselectivity between Chiral Bimetallic
 Catalysts: Bismuth--Rhodium- and Dirhodium-Catalyzed Carbene Chemistry
;
_journal_issue 11
_journal_name_full 'ACS Catalysis'
_journal_page_first 10676
_journal_paper_doi 10.1021/acscatal.8b03054
_journal_volume 8
_journal_year 2018
_chemical_formula_moiety 'C38 H51 Bi O8 P Rh'
_chemical_formula_sum 'C38 H51 Bi O8 P Rh'
_chemical_formula_weight 978.64
_space_group_crystal_system triclinic
_space_group_IT_number 2
_space_group_name_Hall '-P 1'
_space_group_name_H-M_alt 'P -1'
_atom_sites_solution_hydrogens geom
_audit_creation_date 2016-03-21
_audit_creation_method
;
Olex2 1.2
(compiled 2015.09.30 svn.r3233 for OlexSys, GUI svn.r5103)
;
_cell_angle_alpha 91.294(2)
_cell_angle_beta 92.227(3)
_cell_angle_gamma 91.361(2)
_cell_formula_units_Z 2
_cell_length_a 10.4797(4)
_cell_length_b 13.5923(5)
_cell_length_c 13.9879(6)
_cell_measurement_reflns_used 4726
_cell_measurement_temperature 100(2)
_cell_volume 1989.86(14)
_computing_data_collection 'APEX2 Ver. 2014.11-0 (Bruker-AXS, 2014)'
_computing_molecular_graphics 'OLEX2 (Dolomanov et al., 2009)'
_computing_publication_material 'OLEX2 (Dolomanov et al., 2009)'
_computing_structure_refinement 'XL (Sheldrick, 2015b)'
_computing_structure_solution 'XT (Sheldrick, 2015a)'
_diffrn_ambient_temperature 100.01
_diffrn_detector_area_resol_mean 7.9
_diffrn_detector_type 'CCD area detector'
_diffrn_measured_fraction_theta_full 1.000
_diffrn_measured_fraction_theta_max 0.994
_diffrn_measurement_device 'three-circle diffractometer'
_diffrn_radiation_collimation 'focusing mirrors'
_diffrn_radiation_monochromator 'mirror optics'
_diffrn_radiation_probe x-ray
_diffrn_radiation_type MoK\a
_diffrn_radiation_wavelength 0.71073
_diffrn_reflns_av_R_equivalents 0.0776
_diffrn_reflns_av_unetI/netI 0.0788
_diffrn_reflns_Laue_measured_fraction_full 1.000
_diffrn_reflns_Laue_measured_fraction_max 0.994
_diffrn_reflns_limit_h_max 13
_diffrn_reflns_limit_h_min -13
_diffrn_reflns_limit_k_max 18
_diffrn_reflns_limit_k_min -18
_diffrn_reflns_limit_l_max 18
_diffrn_reflns_limit_l_min -18
_diffrn_reflns_number 41907
_diffrn_reflns_point_group_measured_fraction_full 1.000
_diffrn_reflns_point_group_measured_fraction_max 0.994
_diffrn_reflns_theta_full 26.000
_diffrn_reflns_theta_max 28.351
_diffrn_reflns_theta_min 1.457
_diffrn_source 'microfocus sealed X-ray tube'
_diffrn_source_type 'Incoatec I\ms'
_exptl_absorpt_coefficient_mu 4.918
_exptl_absorpt_correction_T_max 0.8815
_exptl_absorpt_correction_T_min 0.7426
_exptl_crystal_density_diffrn 1.633
_exptl_crystal_density_method 'not measured'
_exptl_crystal_F_000 972
_refine_diff_density_max 1.793
_refine_diff_density_min -1.596
_refine_diff_density_rms 0.166
_refine_ls_extinction_method none
_refine_ls_goodness_of_fit_ref 1.020
_refine_ls_hydrogen_treatment constr
_refine_ls_matrix_type full
_refine_ls_number_parameters 458
_refine_ls_number_reflns 9875
_refine_ls_number_restraints 1
_refine_ls_restrained_S_all 1.021
_refine_ls_R_factor_all 0.0614
_refine_ls_R_factor_gt 0.0408
_refine_ls_shift/su_max 0.001
_refine_ls_shift/su_mean 0.000
_refine_ls_structure_factor_coef Fsqd
_refine_ls_weighting_details 'w=1/[\s^2^(Fo^2^)+(0.0368P)^2^] where P=(Fo^2^+2Fc^2^)/3'
_refine_ls_weighting_scheme calc
_refine_ls_wR_factor_gt 0.0879
_refine_ls_wR_factor_ref 0.0959
_reflns_Friedel_coverage 0.000
_reflns_number_gt 7749
_reflns_number_total 9875
_reflns_threshold_expression 'I > 2\s(I)'
_cod_data_source_file cs8b03054_si_003.cif
_cod_data_source_block berry682
_cod_database_code 4515768
_shelx_space_group_comment
;
The symmetry employed for this shelxl refinement is uniquely defined
by the following loop, which should always be used as a source of
symmetry information in preference to the above space-group names.
They are only intended as comments.
;
_olex2_refinement_description
;
1. Fixed Uiso
 At 1.2 times of:
  All C(H) groups
 At 1.5 times of:
  All C(H,H,H) groups
2. Restrained distances
 C2A-C1 \\sim C2-C1
 with sigma of 0.02
3. Uiso/Uaniso restraints and constraints
Uanis(C2) = Uanis(C2A)
Uanis(C3) = Uanis(C5) = Uanis(C4) = Uanis(C3A) = Uanis(C4A) = Uanis(C5A)
4. Others
 Sof(C2A)=Sof(C3A)=Sof(H3AA)=Sof(H3AB)=Sof(H3AC)=Sof(C4A)=Sof(H4AA)=Sof(H4AB)=
 Sof(H4AC)=Sof(C5A)=Sof(H5AA)=Sof(H5AB)=Sof(H5AC)=1-FVAR(1)
 Sof(C2)=Sof(C3)=Sof(H3A)=Sof(H3B)=Sof(H3C)=Sof(C4)=Sof(H4A)=Sof(H4B)=Sof(H4C)=
 Sof(C5)=Sof(H5A)=Sof(H5B)=Sof(H5C)=FVAR(1)
5.a Aromatic/amide H refined with riding coordinates:
 C22(H22), C23(H23), C24(H24), C25(H25), C26(H26), C28(H28), C29(H29),
 C30(H30), C31(H31), C32(H32), C34(H34), C35(H35), C36(H36), C37(H37), C38(H38)
5.b Idealised Me refined as rotating group:
 C3(H3A,H3B,H3C), C3A(H3AA,H3AB,H3AC), C4(H4A,H4B,H4C), C4A(H4AA,H4AB,H4AC),
 C5(H5A,H5B,H5C), C5A(H5AA,H5AB,H5AC), C8(H8A,H8B,H8C), C9(H9A,H9B,H9C),
 C10(H10A,H10B,H10C), C13(H13A,H13B,H13C), C14(H14A,H14B,H14C), C15(H15A,H15B,
 H15C), C18(H18A,H18B,H18C), C19(H19A,H19B,H19C), C20(H20A,H20B,H20C)
;
_shelx_shelxl_version_number 2014/7
_olex2_submission_special_instructions 'No special instructions were received'

loop_
_space_group_symop_operation_xyz
'x, y, z'
'-x, -y, -z'

loop_
_atom_site_label
_atom_site_type_symbol
_atom_site_fract_x
_atom_site_fract_y
_atom_site_fract_z
_atom_site_U_iso_or_equiv
_atom_site_adp_type
_atom_site_occupancy
_atom_site_site_symmetry_order
_atom_site_calc_flag
_atom_site_refinement_flags_posn
_atom_site_refinement_flags_occupancy
_atom_site_disorder_assembly
_atom_site_disorder_group
Bi1 Bi 0.98599(2) 0.36946(2) 0.25352(2) 0.01968(6) Uani 1 1 d . . . .
Rh1 Rh 0.76074(3) 0.29124(2) 0.25138(3) 0.01668(9) Uani 1 1 d . . . .
P1 P 0.54499(12) 0.20887(8) 0.26236(9) 0.0171(3) Uani 1 1 d . . . .
O1 O 0.8336(3) 0.1545(2) 0.2483(3) 0.0211(7) Uani 1 1 d . . . .
O2 O 1.0410(3) 0.2002(3) 0.2492(3) 0.0324(9) Uani 1 1 d . . . .
O3 O 0.7555(3) 0.2885(2) 0.1049(2) 0.0209(7) Uani 1 1 d . . . .
O4 O 0.9530(4) 0.3506(3) 0.0866(3) 0.0369(10) Uani 1 1 d . . . .
O5 O 0.6813(3) 0.4263(2) 0.2474(3) 0.0238(8) Uani 1 1 d . . . .
O6 O 0.8636(4) 0.5145(3) 0.2380(3) 0.0337(9) Uani 1 1 d . . . .
O7 O 0.7628(3) 0.2935(2) 0.3973(2) 0.0230(8) Uani 1 1 d . . . .
O8 O 0.9570(4) 0.3627(3) 0.4227(3) 0.0315(9) Uani 1 1 d . . . .
C1 C 0.9518(5) 0.1379(4) 0.2447(4) 0.0265(12) Uani 1 1 d D . . .
C2 C 0.9850(11) 0.0294(6) 0.2098(9) 0.029(3) Uani 0.585(7) 1 d D P A 1
C2A C 0.9859(17) 0.0311(9) 0.2620(13) 0.029(3) Uani 0.415(7) 1 d D P A 2
C3 C 0.9693(9) 0.0231(6) 0.1001(8) 0.0372(17) Uani 0.585(7) 1 d . P A 1
H3A H 0.8810 0.0375 0.0806 0.056 Uiso 0.585(7) 1 calc GR P A 1
H3B H 0.9895 -0.0433 0.0775 0.056 Uiso 0.585(7) 1 calc GR P A 1
H3C H 1.0274 0.0712 0.0722 0.056 Uiso 0.585(7) 1 calc GR P A 1
C3A C 0.9987(13) 0.0184(9) 0.3718(11) 0.0372(17) Uani 0.415(7) 1 d . P A 2
H3AA H 1.0689 0.0608 0.3983 0.056 Uiso 0.415(7) 1 calc GR P A 2
H3AB H 1.0164 -0.0504 0.3855 0.056 Uiso 0.415(7) 1 calc GR P A 2
H3AC H 0.9188 0.0368 0.4009 0.056 Uiso 0.415(7) 1 calc GR P A 2
C4 C 0.8930(14) -0.0475(9) 0.2514(11) 0.0372(17) Uani 0.585(7) 1 d . P A 1
H4A H 0.9027 -0.0456 0.3214 0.056 Uiso 0.585(7) 1 calc GR P A 1
H4B H 0.9131 -0.1133 0.2270 0.056 Uiso 0.585(7) 1 calc GR P A 1
H4C H 0.8048 -0.0324 0.2321 0.056 Uiso 0.585(7) 1 calc GR P A 1
C4A C 1.111(2) 0.0129(15) 0.2109(15) 0.0372(17) Uani 0.415(7) 1 d . P A 2
H4AA H 1.0946 0.0148 0.1415 0.056 Uiso 0.415(7) 1 calc GR P A 2
H4AB H 1.1431 -0.0517 0.2279 0.056 Uiso 0.415(7) 1 calc GR P A 2
H4AC H 1.1745 0.0641 0.2307 0.056 Uiso 0.415(7) 1 calc GR P A 2
C5 C 1.1207(16) 0.0060(10) 0.2408(10) 0.0372(17) Uani 0.585(7) 1 d . P A 1
H5A H 1.1794 0.0564 0.2174 0.056 Uiso 0.585(7) 1 calc GR P A 1
H5B H 1.1424 -0.0585 0.2142 0.056 Uiso 0.585(7) 1 calc GR P A 1
H5C H 1.1283 0.0050 0.3108 0.056 Uiso 0.585(7) 1 calc GR P A 1
C5A C 0.878(2) -0.0323(13) 0.2214(16) 0.0372(17) Uani 0.415(7) 1 d . P A 2
H5AA H 0.8026 -0.0228 0.2594 0.056 Uiso 0.415(7) 1 calc GR P A 2
H5AB H 0.9023 -0.1015 0.2231 0.056 Uiso 0.415(7) 1 calc GR P A 2
H5AC H 0.8589 -0.0143 0.1551 0.056 Uiso 0.415(7) 1 calc GR P A 2
C6 C 0.8453(5) 0.3179(4) 0.0550(4) 0.0236(11) Uani 1 1 d . . . .
C7 C 0.8242(5) 0.3155(4) -0.0541(4) 0.0240(11) Uani 1 1 d . . . .
C8 C 0.7868(7) 0.4183(5) -0.0833(4) 0.0442(16) Uani 1 1 d . . . .
H8A H 0.7134 0.4389 -0.0471 0.066 Uiso 1 1 calc GR . . .
H8B H 0.7642 0.4179 -0.1519 0.066 Uiso 1 1 calc GR . . .
H8C H 0.8589 0.4644 -0.0695 0.066 Uiso 1 1 calc GR . . .
C9 C 0.7178(6) 0.2412(5) -0.0860(4) 0.0403(15) Uani 1 1 d . . . .
H9A H 0.7402 0.1755 -0.0643 0.060 Uiso 1 1 calc GR . . .
H9B H 0.7076 0.2401 -0.1560 0.060 Uiso 1 1 calc GR . . .
H9C H 0.6375 0.2604 -0.0581 0.060 Uiso 1 1 calc GR . . .
C10 C 0.9474(6) 0.2884(5) -0.1011(4) 0.0395(15) Uani 1 1 d . . . .
H10A H 1.0147 0.3370 -0.0821 0.059 Uiso 1 1 calc GR . . .
H10B H 0.9338 0.2878 -0.1708 0.059 Uiso 1 1 calc GR . . .
H10C H 0.9730 0.2231 -0.0807 0.059 Uiso 1 1 calc GR . . .
C11 C 0.7443(5) 0.5064(4) 0.2368(4) 0.0236(11) Uani 1 1 d . . . .
C12 C 0.6644(5) 0.5970(4) 0.2147(4) 0.0280(12) Uani 1 1 d . . . .
C13 C 0.5389(6) 0.5941(4) 0.2673(5) 0.0367(14) Uani 1 1 d . . . .
H13A H 0.4860 0.5377 0.2434 0.055 Uiso 1 1 calc GR . . .
H13B H 0.4930 0.6550 0.2559 0.055 Uiso 1 1 calc GR . . .
H13C H 0.5572 0.5878 0.3360 0.055 Uiso 1 1 calc GR . . .
C14 C 0.6353(6) 0.5916(4) 0.1064(4) 0.0355(14) Uani 1 1 d . . . .
H14A H 0.7155 0.5916 0.0727 0.053 Uiso 1 1 calc GR . . .
H14B H 0.5856 0.6486 0.0874 0.053 Uiso 1 1 calc GR . . .
H14C H 0.5860 0.5310 0.0898 0.053 Uiso 1 1 calc GR . . .
C15 C 0.7399(5) 0.6911(4) 0.2432(4) 0.0316(13) Uani 1 1 d . . . .
H15A H 0.7554 0.6939 0.3128 0.047 Uiso 1 1 calc GR . . .
H15B H 0.6910 0.7483 0.2235 0.047 Uiso 1 1 calc GR . . .
H15C H 0.8218 0.6916 0.2117 0.047 Uiso 1 1 calc GR . . .
C16 C 0.8554(5) 0.3257(4) 0.4509(4) 0.0230(11) Uani 1 1 d . . . .
C17 C 0.8428(5) 0.3136(4) 0.5585(4) 0.0277(12) Uani 1 1 d . . . .
C18 C 0.7054(6) 0.2962(5) 0.5849(4) 0.0462(17) Uani 1 1 d . . . .
H18A H 0.6523 0.3480 0.5581 0.069 Uiso 1 1 calc GR . . .
H18B H 0.7002 0.2973 0.6548 0.069 Uiso 1 1 calc GR . . .
H18C H 0.6746 0.2320 0.5590 0.069 Uiso 1 1 calc GR . . .
C19 C 0.8963(6) 0.4053(4) 0.6123(4) 0.0407(16) Uani 1 1 d . . . .
H19A H 0.9844 0.4182 0.5940 0.061 Uiso 1 1 calc GR . . .
H19B H 0.8951 0.3948 0.6813 0.061 Uiso 1 1 calc GR . . .
H19C H 0.8439 0.4617 0.5960 0.061 Uiso 1 1 calc GR . . .
C20 C 0.9216(7) 0.2250(4) 0.5861(5) 0.0445(16) Uani 1 1 d . . . .
H20A H 0.8911 0.1672 0.5481 0.067 Uiso 1 1 calc GR . . .
H20B H 0.9127 0.2123 0.6543 0.067 Uiso 1 1 calc GR . . .
H20C H 1.0117 0.2387 0.5738 0.067 Uiso 1 1 calc GR . . .
C21 C 0.4454(5) 0.1953(3) 0.1529(4) 0.0210(10) Uani 1 1 d . . . .
C22 C 0.4953(5) 0.1432(4) 0.0761(4) 0.0276(12) Uani 1 1 d . . . .
H22 H 0.5794 0.1188 0.0809 0.033 Uiso 1 1 calc R . . .
C23 C 0.4202(6) 0.1274(4) -0.0076(4) 0.0325(13) Uani 1 1 d . . . .
H23 H 0.4526 0.0898 -0.0589 0.039 Uiso 1 1 calc R . . .
C24 C 0.3005(6) 0.1654(4) -0.0168(4) 0.0342(14) Uani 1 1 d . . . .
H24 H 0.2506 0.1547 -0.0744 0.041 Uiso 1 1 calc R . . .
C25 C 0.2531(6) 0.2187(4) 0.0573(4) 0.0364(14) Uani 1 1 d . . . .
H25 H 0.1702 0.2450 0.0508 0.044 Uiso 1 1 calc R . . .
C26 C 0.3251(5) 0.2349(4) 0.1422(4) 0.0273(12) Uani 1 1 d . . . .
H26 H 0.2918 0.2730 0.1928 0.033 Uiso 1 1 calc R . . .
C27 C 0.4384(4) 0.2634(3) 0.3479(3) 0.0182(10) Uani 1 1 d . . . .
C28 C 0.3307(5) 0.2129(4) 0.3762(4) 0.0240(11) Uani 1 1 d . . . .
H28 H 0.3149 0.1472 0.3534 0.029 Uiso 1 1 calc R . . .
C29 C 0.2455(5) 0.2554(4) 0.4369(4) 0.0256(11) Uani 1 1 d . . . .
H29 H 0.1716 0.2197 0.4550 0.031 Uiso 1 1 calc R . . .
C30 C 0.2691(5) 0.3507(4) 0.4710(4) 0.0265(11) Uani 1 1 d . . . .
H30 H 0.2108 0.3810 0.5121 0.032 Uiso 1 1 calc R . . .
C31 C 0.3762(6) 0.4013(4) 0.4455(5) 0.0413(16) Uani 1 1 d . . . .
H31 H 0.3924 0.4665 0.4697 0.050 Uiso 1 1 calc R . . .
C32 C 0.4614(5) 0.3585(4) 0.3848(4) 0.0317(13) Uani 1 1 d . . . .
H32 H 0.5360 0.3942 0.3682 0.038 Uiso 1 1 calc R . . .
C33 C 0.5532(5) 0.0830(3) 0.3049(3) 0.0190(10) Uani 1 1 d . . . .
C34 C 0.6289(5) 0.0680(4) 0.3878(4) 0.0236(11) Uani 1 1 d . . . .
H34 H 0.6762 0.1220 0.4169 0.028 Uiso 1 1 calc R . . .
C35 C 0.6363(5) -0.0232(4) 0.4281(4) 0.0273(12) Uani 1 1 d . . . .
H35 H 0.6873 -0.0317 0.4848 0.033 Uiso 1 1 calc R . . .
C36 C 0.5688(5) -0.1030(4) 0.3855(4) 0.0299(13) Uani 1 1 d . . . .
H36 H 0.5738 -0.1662 0.4129 0.036 Uiso 1 1 calc R . . .
C37 C 0.4942(5) -0.0900(4) 0.3029(4) 0.0289(12) Uani 1 1 d . . . .
H37 H 0.4488 -0.1446 0.2734 0.035 Uiso 1 1 calc R . . .
C38 C 0.4854(5) 0.0028(3) 0.2630(4) 0.0226(11) Uani 1 1 d . . . .
H38 H 0.4329 0.0113 0.2070 0.027 Uiso 1 1 calc R . . .

loop_
_atom_site_aniso_label
_atom_site_aniso_U_11
_atom_site_aniso_U_22
_atom_site_aniso_U_33
_atom_site_aniso_U_23
_atom_site_aniso_U_13
_atom_site_aniso_U_12
Bi1 0.01751(10) 0.02241(9) 0.01864(10) -0.00208(7) 0.00127(7) -0.00782(7)
Rh1 0.01577(19) 0.01724(17) 0.01674(19) -0.00199(14) 0.00139(15) -0.00475(14)
P1 0.0162(6) 0.0163(5) 0.0186(6) -0.0013(5) 0.0009(5) -0.0041(5)
O1 0.0132(17) 0.0200(16) 0.030(2) 0.0035(14) -0.0019(15) -0.0006(13)
O2 0.0139(18) 0.0250(18) 0.057(3) -0.0074(18) -0.0037(18) -0.0039(15)
O3 0.0182(18) 0.0275(17) 0.0170(18) 0.0006(14) 0.0037(14) -0.0037(14)
O4 0.028(2) 0.064(3) 0.0169(19) -0.0019(18) 0.0029(17) -0.0201(19)
O5 0.0215(19) 0.0196(16) 0.031(2) -0.0043(15) 0.0105(16) -0.0045(14)
O6 0.025(2) 0.0230(18) 0.053(3) 0.0056(17) 0.0020(19) -0.0048(15)
O7 0.0205(19) 0.0315(18) 0.0165(18) -0.0008(14) 0.0016(14) -0.0115(15)
O8 0.023(2) 0.050(2) 0.020(2) -0.0008(17) 0.0031(16) -0.0179(17)
C1 0.018(3) 0.026(3) 0.035(3) 0.008(2) -0.006(2) -0.003(2)
C2 0.019(3) 0.016(3) 0.053(8) 0.011(5) -0.006(7) -0.001(2)
C2A 0.019(3) 0.016(3) 0.053(8) 0.011(5) -0.006(7) -0.001(2)
C3 0.027(3) 0.019(2) 0.065(5) -0.004(3) 0.001(3) -0.0017(19)
C3A 0.027(3) 0.019(2) 0.065(5) -0.004(3) 0.001(3) -0.0017(19)
C4 0.027(3) 0.019(2) 0.065(5) -0.004(3) 0.001(3) -0.0017(19)
C4A 0.027(3) 0.019(2) 0.065(5) -0.004(3) 0.001(3) -0.0017(19)
C5 0.027(3) 0.019(2) 0.065(5) -0.004(3) 0.001(3) -0.0017(19)
C5A 0.027(3) 0.019(2) 0.065(5) -0.004(3) 0.001(3) -0.0017(19)
C6 0.019(3) 0.027(3) 0.024(3) -0.005(2) 0.001(2) -0.001(2)
C7 0.022(3) 0.030(3) 0.020(3) 0.002(2) -0.001(2) -0.001(2)
C8 0.056(4) 0.051(4) 0.026(3) 0.004(3) -0.002(3) 0.012(3)
C9 0.033(3) 0.062(4) 0.024(3) -0.008(3) -0.005(3) -0.016(3)
C10 0.027(3) 0.059(4) 0.032(3) -0.006(3) 0.002(3) 0.010(3)
C11 0.024(3) 0.027(2) 0.021(3) -0.006(2) 0.007(2) -0.006(2)
C12 0.025(3) 0.020(2) 0.039(3) -0.003(2) 0.008(2) -0.006(2)
C13 0.032(3) 0.029(3) 0.050(4) 0.003(3) 0.016(3) 0.004(2)
C14 0.039(4) 0.028(3) 0.039(4) -0.001(2) 0.001(3) 0.003(2)
C15 0.032(3) 0.022(2) 0.041(3) -0.004(2) 0.010(3) -0.007(2)
C16 0.023(3) 0.027(2) 0.018(3) -0.005(2) 0.002(2) -0.009(2)
C17 0.033(3) 0.032(3) 0.018(3) -0.004(2) 0.005(2) -0.015(2)
C18 0.046(4) 0.069(4) 0.023(3) -0.013(3) 0.012(3) -0.029(3)
C19 0.056(4) 0.044(3) 0.020(3) -0.009(3) -0.002(3) -0.026(3)
C20 0.062(5) 0.041(3) 0.031(3) 0.003(3) 0.006(3) 0.001(3)
C21 0.025(3) 0.018(2) 0.019(3) -0.0001(19) -0.002(2) -0.0051(19)
C22 0.030(3) 0.023(2) 0.030(3) -0.002(2) 0.003(2) 0.001(2)
C23 0.051(4) 0.024(3) 0.022(3) -0.004(2) 0.003(3) -0.010(3)
C24 0.043(4) 0.034(3) 0.024(3) 0.007(2) -0.012(3) -0.020(3)
C25 0.029(3) 0.050(4) 0.030(3) 0.008(3) -0.006(3) 0.004(3)
C26 0.028(3) 0.032(3) 0.021(3) -0.001(2) -0.005(2) 0.007(2)
C27 0.015(2) 0.023(2) 0.016(2) 0.0018(18) 0.0006(19) 0.0005(19)
C28 0.022(3) 0.023(2) 0.027(3) -0.001(2) 0.005(2) -0.003(2)
C29 0.021(3) 0.031(3) 0.025(3) 0.007(2) 0.003(2) -0.002(2)
C30 0.021(3) 0.034(3) 0.024(3) -0.003(2) 0.004(2) -0.003(2)
C31 0.036(4) 0.036(3) 0.052(4) -0.019(3) 0.019(3) -0.013(3)
C32 0.031(3) 0.027(3) 0.037(3) -0.011(2) 0.014(3) -0.012(2)
C33 0.018(3) 0.019(2) 0.021(3) 0.0002(19) 0.004(2) -0.0040(18)
C34 0.027(3) 0.025(2) 0.018(3) 0.000(2) 0.000(2) -0.005(2)
C35 0.025(3) 0.031(3) 0.026(3) 0.004(2) -0.004(2) -0.004(2)
C36 0.034(3) 0.016(2) 0.040(3) 0.003(2) 0.004(3) -0.001(2)
C37 0.029(3) 0.017(2) 0.040(3) -0.001(2) -0.001(3) -0.007(2)
C38 0.021(3) 0.023(2) 0.023(3) -0.002(2) -0.004(2) -0.005(2)

loop_
_atom_type_symbol
_atom_type_description
_atom_type_scat_dispersion_real
_atom_type_scat_dispersion_imag
_atom_type_scat_source
C C 0.0033 0.0016 'International Tables Vol C Tables 4.2.6.8 and 6.1.1.4'
H H 0.0000 0.0000 'International Tables Vol C Tables 4.2.6.8 and 6.1.1.4'
Bi Bi -4.1077 10.2566 'International Tables Vol C Tables 4.2.6.8 and 6.1.1.4'
O O 0.0106 0.0060 'International Tables Vol C Tables 4.2.6.8 and 6.1.1.4'
P P 0.1023 0.0942 'International Tables Vol C Tables 4.2.6.8 and 6.1.1.4'
Rh Rh -1.1178 0.9187 'International Tables Vol C Tables 4.2.6.8 and 6.1.1.4'

loop_
_geom_angle_atom_site_label_1
_geom_angle_atom_site_label_2
_geom_angle_atom_site_label_3
_geom_angle
O2 Bi1 Rh1 80.92(9)
O2 Bi1 O6 160.49(13)
O2 Bi1 O8 90.54(14)
O4 Bi1 Rh1 81.77(9)
O4 Bi1 O2 85.44(15)
O4 Bi1 O6 85.56(15)
O4 Bi1 O8 162.34(13)
O6 Bi1 Rh1 80.69(9)
O6 Bi1 O8 92.83(14)
O8 Bi1 Rh1 80.61(8)
P1 Rh1 Bi1 175.31(3)
O1 Rh1 Bi1 90.92(9)
O1 Rh1 P1 87.03(10)
O1 Rh1 O3 88.79(13)
O1 Rh1 O5 176.65(14)
O1 Rh1 O7 91.41(14)
O3 Rh1 Bi1 89.89(9)
O3 Rh1 P1 94.27(10)
O5 Rh1 Bi1 90.99(9)
O5 Rh1 P1 91.26(10)
O5 Rh1 O3 88.47(14)
O5 Rh1 O7 91.30(14)
O7 Rh1 Bi1 91.02(9)
O7 Rh1 P1 84.82(10)
O7 Rh1 O3 179.06(13)
C21 P1 Rh1 117.70(17)
C21 P1 C27 103.5(2)
C21 P1 C33 103.1(2)
C27 P1 Rh1 116.27(16)
C27 P1 C33 101.1(2)
C33 P1 Rh1 113.05(16)
C1 O1 Rh1 123.8(3)
C1 O2 Bi1 117.5(3)
C6 O3 Rh1 124.5(3)
C6 O4 Bi1 117.9(3)
C11 O5 Rh1 124.1(3)
C11 O6 Bi1 118.7(3)
C16 O7 Rh1 124.6(3)
C16 O8 Bi1 118.5(3)
O1 C1 C2 115.1(6)
O1 C1 C2A 114.2(8)
O2 C1 O1 126.7(5)
O2 C1 C2 117.0(6)
O2 C1 C2A 117.2(8)
C3 C2 C1 108.5(7)
C3 C2 C4 108.2(9)
C4 C2 C1 110.9(9)
C5 C2 C1 110.3(9)
C5 C2 C3 109.9(11)
C5 C2 C4 109.0(10)
C1 C2A C3A 107.3(11)
C1 C2A C4A 106.7(13)
C1 C2A C5A 107.5(12)
C4A C2A C3A 113.3(14)
C5A C2A C3A 109.7(15)
C5A C2A C4A 112.0(16)
C2 C3 H3A 109.5
C2 C3 H3B 109.5
C2 C3 H3C 109.5
H3A C3 H3B 109.5
H3A C3 H3C 109.5
H3B C3 H3C 109.5
C2A C3A H3AA 109.5
C2A C3A H3AB 109.5
C2A C3A H3AC 109.5
H3AA C3A H3AB 109.5
H3AA C3A H3AC 109.5
H3AB C3A H3AC 109.5
C2 C4 H4A 109.5
C2 C4 H4B 109.5
C2 C4 H4C 109.5
H4A C4 H4B 109.5
H4A C4 H4C 109.5
H4B C4 H4C 109.5
C2A C4A H4AA 109.5
C2A C4A H4AB 109.5
C2A C4A H4AC 109.5
H4AA C4A H4AB 109.5
H4AA C4A H4AC 109.5
H4AB C4A H4AC 109.5
C2 C5 H5A 109.5
C2 C5 H5B 109.5
C2 C5 H5C 109.5
H5A C5 H5B 109.5
H5A C5 H5C 109.5
H5B C5 H5C 109.5
C2A C5A H5AA 109.5
C2A C5A H5AB 109.5
C2A C5A H5AC 109.5
H5AA C5A H5AB 109.5
H5AA C5A H5AC 109.5
H5AB C5A H5AC 109.5
O3 C6 O4 125.8(5)
O3 C6 C7 118.2(4)
O4 C6 C7 116.0(5)
C8 C7 C6 107.2(4)
C8 C7 C9 109.7(5)
C9 C7 C6 111.2(4)
C10 C7 C6 109.7(4)
C10 C7 C8 109.4(5)
C10 C7 C9 109.5(5)
C7 C8 H8A 109.5
C7 C8 H8B 109.5
C7 C8 H8C 109.5
H8A C8 H8B 109.5
H8A C8 H8C 109.5
H8B C8 H8C 109.5
C7 C9 H9A 109.5
C7 C9 H9B 109.5
C7 C9 H9C 109.5
H9A C9 H9B 109.5
H9A C9 H9C 109.5
H9B C9 H9C 109.5
C7 C10 H10A 109.5
C7 C10 H10B 109.5
C7 C10 H10C 109.5
H10A C10 H10B 109.5
H10A C10 H10C 109.5
H10B C10 H10C 109.5
O5 C11 C12 115.8(4)
O6 C11 O5 125.0(5)
O6 C11 C12 119.1(4)
C13 C12 C11 111.2(4)
C13 C12 C14 109.4(5)
C14 C12 C11 105.5(4)
C15 C12 C11 110.3(4)
C15 C12 C13 109.5(4)
C15 C12 C14 110.9(5)
C12 C13 H13A 109.5
C12 C13 H13B 109.5
C12 C13 H13C 109.5
H13A C13 H13B 109.5
H13A C13 H13C 109.5
H13B C13 H13C 109.5
C12 C14 H14A 109.5
C12 C14 H14B 109.5
C12 C14 H14C 109.5
H14A C14 H14B 109.5
H14A C14 H14C 109.5
H14B C14 H14C 109.5
C12 C15 H15A 109.5
C12 C15 H15B 109.5
C12 C15 H15C 109.5
H15A C15 H15B 109.5
H15A C15 H15C 109.5
H15B C15 H15C 109.5
O7 C16 C17 116.7(4)
O8 C16 O7 125.3(5)
O8 C16 C17 118.0(4)
C18 C17 C16 112.2(5)
C18 C17 C19 109.0(5)
C18 C17 C20 109.6(5)
C19 C17 C16 109.8(4)
C19 C17 C20 109.6(5)
C20 C17 C16 106.6(4)
C17 C18 H18A 109.5
C17 C18 H18B 109.5
C17 C18 H18C 109.5
H18A C18 H18B 109.5
H18A C18 H18C 109.5
H18B C18 H18C 109.5
C17 C19 H19A 109.5
C17 C19 H19B 109.5
C17 C19 H19C 109.5
H19A C19 H19B 109.5
H19A C19 H19C 109.5
H19B C19 H19C 109.5
C17 C20 H20A 109.5
C17 C20 H20B 109.5
C17 C20 H20C 109.5
H20A C20 H20B 109.5
H20A C20 H20C 109.5
H20B C20 H20C 109.5
C22 C21 P1 117.4(4)
C26 C21 P1 123.4(4)
C26 C21 C22 119.1(5)
C21 C22 H22 120.3
C23 C22 C21 119.4(5)
C23 C22 H22 120.3
C22 C23 H23 119.5
C24 C23 C22 120.9(5)
C24 C23 H23 119.5
C23 C24 H24 120.1
C25 C24 C23 119.7(5)
C25 C24 H24 120.1
C24 C25 H25 119.6
C24 C25 C26 120.8(5)
C26 C25 H25 119.6
C21 C26 C25 120.0(5)
C21 C26 H26 120.0
C25 C26 H26 120.0
C28 C27 P1 121.2(4)
C28 C27 C32 117.9(4)
C32 C27 P1 120.9(4)
C27 C28 H28 119.1
C27 C28 C29 121.8(4)
C29 C28 H28 119.1
C28 C29 H29 120.4
C30 C29 C28 119.2(5)
C30 C29 H29 120.4
C29 C30 H30 119.9
C31 C30 C29 120.1(5)
C31 C30 H30 119.9
C30 C31 H31 119.7
C30 C31 C32 120.6(5)
C32 C31 H31 119.7
C27 C32 H32 119.8
C31 C32 C27 120.5(5)
C31 C32 H32 119.8
C34 C33 P1 117.0(3)
C38 C33 P1 124.5(4)
C38 C33 C34 118.5(4)
C33 C34 H34 119.3
C35 C34 C33 121.4(5)
C35 C34 H34 119.3
C34 C35 H35 120.1
C34 C35 C36 119.8(5)
C36 C35 H35 120.1
C35 C36 H36 120.1
C37 C36 C35 119.8(5)
C37 C36 H36 120.1
C36 C37 H37 119.8
C36 C37 C38 120.4(5)
C38 C37 H37 119.8
C33 C38 C37 120.2(5)
C33 C38 H38 119.9
C37 C38 H38 119.9

loop_
_geom_bond_atom_site_label_1
_geom_bond_atom_site_label_2
_geom_bond_distance
Bi1 Rh1 2.5646(4)
Bi1 O2 2.385(3)
Bi1 O4 2.355(4)
Bi1 O6 2.386(4)
Bi1 O8 2.401(4)
Rh1 P1 2.5107(13)
Rh1 O1 2.026(3)
Rh1 O3 2.047(3)
Rh1 O5 2.035(3)
Rh1 O7 2.040(3)
P1 C21 1.822(5)
P1 C27 1.826(5)
P1 C33 1.827(5)
O1 C1 1.266(6)
O2 C1 1.245(6)
O3 C6 1.257(6)
O4 C6 1.262(6)
O5 C11 1.274(6)
O6 C11 1.253(6)
O7 C16 1.266(6)
O8 C16 1.249(6)
C1 C2 1.594(10)
C1 C2A 1.526(12)
C2 C3 1.537(16)
C2 C4 1.544(18)
C2 C5 1.514(19)
C2A C3A 1.55(2)
C2A C4A 1.54(3)
C2A C5A 1.49(3)
C3 H3A 0.9800
C3 H3B 0.9800
C3 H3C 0.9800
C3A H3AA 0.9800
C3A H3AB 0.9800
C3A H3AC 0.9800
C4 H4A 0.9800
C4 H4B 0.9800
C4 H4C 0.9800
C4A H4AA 0.9800
C4A H4AB 0.9800
C4A H4AC 0.9800
C5 H5A 0.9800
C5 H5B 0.9800
C5 H5C 0.9800
C5A H5AA 0.9800
C5A H5AB 0.9800
C5A H5AC 0.9800
C6 C7 1.533(7)
C7 C8 1.521(8)
C7 C9 1.533(7)
C7 C10 1.521(7)
C8 H8A 0.9800
C8 H8B 0.9800
C8 H8C 0.9800
C9 H9A 0.9800
C9 H9B 0.9800
C9 H9C 0.9800
C10 H10A 0.9800
C10 H10B 0.9800
C10 H10C 0.9800
C11 C12 1.535(7)
C12 C13 1.532(7)
C12 C14 1.534(8)
C12 C15 1.526(7)
C13 H13A 0.9800
C13 H13B 0.9800
C13 H13C 0.9800
C14 H14A 0.9800
C14 H14B 0.9800
C14 H14C 0.9800
C15 H15A 0.9800
C15 H15B 0.9800
C15 H15C 0.9800
C16 C17 1.528(7)
C17 C18 1.515(8)
C17 C19 1.524(7)
C17 C20 1.525(8)
C18 H18A 0.9800
C18 H18B 0.9800
C18 H18C 0.9800
C19 H19A 0.9800
C19 H19B 0.9800
C19 H19C 0.9800
C20 H20A 0.9800
C20 H20B 0.9800
C20 H20C 0.9800
C21 C22 1.399(7)
C21 C26 1.386(7)
C22 H22 0.9500
C22 C23 1.394(8)
C23 H23 0.9500
C23 C24 1.371(8)
C24 H24 0.9500
C24 C25 1.367(8)
C25 H25 0.9500
C25 C26 1.392(7)
C26 H26 0.9500
C27 C28 1.383(7)
C27 C32 1.393(6)
C28 H28 0.9500
C28 C29 1.384(7)
C29 H29 0.9500
C29 C30 1.383(7)
C30 H30 0.9500
C30 C31 1.365(8)
C31 H31 0.9500
C31 C32 1.385(7)
C32 H32 0.9500
C33 C34 1.402(7)
C33 C38 1.392(6)
C34 H34 0.9500
C34 C35 1.376(7)
C35 H35 0.9500
C35 C36 1.389(7)
C36 H36 0.9500
C36 C37 1.387(8)
C37 H37 0.9500
C37 C38 1.394(7)
C38 H38 0.9500

loop_
_geom_torsion_atom_site_label_1
_geom_torsion_atom_site_label_2
_geom_torsion_atom_site_label_3
_geom_torsion_atom_site_label_4
_geom_torsion
Bi1 O2 C1 O1 -4.9(8)
Bi1 O2 C1 C2 161.6(6)
Bi1 O2 C1 C2A -168.1(8)
Bi1 O4 C6 O3 -4.7(7)
Bi1 O4 C6 C7 174.8(3)
Bi1 O6 C11 O5 3.2(7)
Bi1 O6 C11 C12 -172.7(3)
Bi1 O8 C16 O7 -2.3(7)
Bi1 O8 C16 C17 174.7(3)
Rh1 P1 C21 C22 58.3(4)
Rh1 P1 C21 C26 -120.9(4)
Rh1 P1 C27 C28 -165.0(4)
Rh1 P1 C27 C32 16.7(5)
Rh1 P1 C33 C34 49.4(4)
Rh1 P1 C33 C38 -133.5(4)
Rh1 O1 C1 O2 5.4(8)
Rh1 O1 C1 C2 -161.3(6)
Rh1 O1 C1 C2A 169.0(8)
Rh1 O3 C6 O4 2.3(7)
Rh1 O3 C6 C7 -177.2(3)
Rh1 O5 C11 O6 -8.3(7)
Rh1 O5 C11 C12 167.7(3)
Rh1 O7 C16 O8 1.7(8)
Rh1 O7 C16 C17 -175.3(3)
P1 C21 C22 C23 177.2(4)
P1 C21 C26 C25 -178.0(4)
P1 C27 C28 C29 -176.4(4)
P1 C27 C32 C31 176.3(5)
P1 C33 C34 C35 176.8(4)
P1 C33 C38 C37 -177.5(4)
O1 C1 C2 C3 79.6(9)
O1 C1 C2 C4 -39.0(11)
O1 C1 C2 C5 -159.9(9)
O1 C1 C2A C3A -84.2(12)
O1 C1 C2A C4A 154.0(11)
O1 C1 C2A C5A 33.7(17)
O2 C1 C2 C3 -88.4(9)
O2 C1 C2 C4 152.9(8)
O2 C1 C2 C5 32.0(13)
O2 C1 C2A C3A 81.1(13)
O2 C1 C2A C4A -40.7(16)
O2 C1 C2A C5A -161.0(12)
O3 C6 C7 C8 97.5(6)
O3 C6 C7 C9 -22.4(6)
O3 C6 C7 C10 -143.7(5)
O4 C6 C7 C8 -82.0(6)
O4 C6 C7 C9 158.1(5)
O4 C6 C7 C10 36.8(6)
O5 C11 C12 C13 35.3(6)
O5 C11 C12 C14 -83.2(5)
O5 C11 C12 C15 157.0(4)
O6 C11 C12 C13 -148.5(5)
O6 C11 C12 C14 93.0(6)
O6 C11 C12 C15 -26.8(7)
O7 C16 C17 C18 -19.1(7)
O7 C16 C17 C19 -140.5(5)
O7 C16 C17 C20 100.9(6)
O8 C16 C17 C18 163.6(5)
O8 C16 C17 C19 42.2(7)
O8 C16 C17 C20 -76.4(6)
C21 P1 C27 C28 64.3(5)
C21 P1 C27 C32 -113.9(5)
C21 P1 C33 C34 177.5(4)
C21 P1 C33 C38 -5.4(5)
C21 C22 C23 C24 2.5(8)
C22 C21 C26 C25 2.9(8)
C22 C23 C24 C25 -0.7(8)
C23 C24 C25 C26 -0.1(9)
C24 C25 C26 C21 -1.1(9)
C26 C21 C22 C23 -3.5(8)
C27 P1 C21 C22 -171.9(4)
C27 P1 C21 C26 9.0(5)
C27 P1 C33 C34 -75.6(4)
C27 P1 C33 C38 101.5(4)
C27 C28 C29 C30 -0.6(8)
C28 C27 C32 C31 -2.0(9)
C28 C29 C30 C31 -0.7(9)
C29 C30 C31 C32 0.7(10)
C30 C31 C32 C27 0.7(10)
C32 C27 C28 C29 1.9(8)
C33 P1 C21 C22 -66.9(4)
C33 P1 C21 C26 114.0(4)
C33 P1 C27 C28 -42.2(5)
C33 P1 C27 C32 139.5(4)
C33 C34 C35 C36 0.8(8)
C34 C33 C38 C37 -0.5(7)
C34 C35 C36 C37 -0.2(8)
C35 C36 C37 C38 -0.7(8)
C36 C37 C38 C33 1.0(8)
C38 C33 C34 C35 -0.4(8)
